data_4504361
loop_
_publ_author_name
'B. Aaker\"oy, Christer'
'Schultheiss, Nate'
'Desper, John'
'Moore, Curtis'

_publ_section_title
;
 Balancing Hydrogen-Bond Donors and Acceptors in a Family of Bifunctional
 Aromatic N-Heterocycles
;
_journal_issue 11
_journal_name_full 'Crystal Growth &amp; Design'
_journal_page_first 2324
_journal_paper_doi 10.1021/cg070373c
_journal_volume 7
_journal_year 2007
_chemical_formula_moiety 'C10 H10 N4'
_chemical_formula_sum 'C10 H10 N4'
_chemical_formula_weight 186.22
_chemical_name_systematic
;
NS10b 2-amino-4-(4-pyridyl)-6-methylpyrimidine
;
_space_group_IT_number 14
_symmetry_cell_setting monoclinic
_symmetry_space_group_name_Hall '-P 2ybc'
_symmetry_space_group_name_H-M 'P 1 21/c 1'
_atom_sites_solution_hydrogens geom
_atom_sites_solution_primary direct
_atom_sites_solution_secondary difmap
_audit_creation_method SHELXL-97
_cell_angle_alpha 90.00
_cell_angle_beta 90.246(4)
_cell_angle_gamma 90.00
_cell_formula_units_Z 16
_cell_length_a 12.7944(9)
_cell_length_b 12.9712(9)
_cell_length_c 23.1035(15)
_cell_measurement_reflns_used 6626
_cell_measurement_temperature 293(2)
_cell_measurement_theta_max 26.45
_cell_measurement_theta_min 2.35
_cell_volume 3834.2(5)
_computing_cell_refinement 'Bruker XSCANS'
_computing_data_collection 'Bruker XSCANS'
_computing_data_reduction 'Bruker SHELXTL'
_computing_molecular_graphics 'Bruker SHELXTL'
_computing_publication_material 'Bruker SHELXTL'
_computing_structure_refinement 'SHELXL-97 (Sheldrick, 1997)'
_computing_structure_solution 'SHELXS-97 (Sheldrick, 1990)'
_diffrn_ambient_temperature 293(2)
_diffrn_measured_fraction_theta_full 0.996
_diffrn_measured_fraction_theta_max 0.996
_diffrn_measurement_device_type 'CCD area detector'
_diffrn_measurement_method 'phi and omega scans'
_diffrn_radiation_monochromator graphite
_diffrn_radiation_source 'fine-focus sealed tube'
_diffrn_radiation_type MoK\a
_diffrn_radiation_wavelength 0.71073
_diffrn_reflns_av_R_equivalents 0.1643
_diffrn_reflns_av_sigmaI/netI 0.1320
_diffrn_reflns_limit_h_max 16
_diffrn_reflns_limit_h_min -16
_diffrn_reflns_limit_k_max 16
_diffrn_reflns_limit_k_min -16
_diffrn_reflns_limit_l_max 29
_diffrn_reflns_limit_l_min -29
_diffrn_reflns_number 81780
_diffrn_reflns_theta_full 26.58
_diffrn_reflns_theta_max 26.58
_diffrn_reflns_theta_min 1.57
_exptl_absorpt_coefficient_mu 0.083
_exptl_absorpt_correction_type none
_exptl_crystal_colour clear
_exptl_crystal_density_diffrn 1.290
_exptl_crystal_density_method 'not measured'
_exptl_crystal_description Block
_exptl_crystal_F_000 1568
_exptl_crystal_size_max 0.560
_exptl_crystal_size_mid 0.440
_exptl_crystal_size_min 0.220
_refine_diff_density_max 1.030
_refine_diff_density_min -0.680
_refine_diff_density_rms 0.156
_refine_ls_extinction_method none
_refine_ls_goodness_of_fit_ref 1.260
_refine_ls_hydrogen_treatment constr
_refine_ls_matrix_type full
_refine_ls_number_parameters 510
_refine_ls_number_reflns 7976
_refine_ls_number_restraints 0
_refine_ls_restrained_S_all 1.260
_refine_ls_R_factor_all 0.1495
_refine_ls_R_factor_gt 0.1079
_refine_ls_shift/su_max 0.000
_refine_ls_shift/su_mean 0.000
_refine_ls_structure_factor_coef Fsqd
_refine_ls_weighting_details 'calc w=1/[\s^2^(Fo^2^)+(0.1500P)^2^+0.0000P] where P=(Fo^2^+2Fc^2^)/3'
_refine_ls_weighting_scheme calc
_refine_ls_wR_factor_gt 0.2650
_refine_ls_wR_factor_ref 0.3066
_reflns_number_gt 5056
_reflns_number_total 7976
_reflns_threshold_expression >2sigma(I)
_cod_data_source_file cg070373c-file001.cif
_cod_data_source_block 2a
_cod_depositor_comments
;
The following automatic conversions were performed:

'_symmetry_cell_setting' value 'Monoclinic' changed to 'monoclinic'
according to /home/saulius/struct/CIF-dictionaries/cif_core.dic
dictionary named 'cif_core.dic' version 2.4.1 from 2010-06-29.

Automatic conversion script
Id: cif_fix_values 1715 2011-07-08 13:25:40Z adriana 
;
_cod_original_sg_symbol_H-M P2(1)/c
_cod_database_code 4504361

loop_
_symmetry_equiv_pos_as_xyz
'x, y, z'
'-x, y+1/2, -z+1/2'
'-x, -y, -z'
'x, -y-1/2, z-1/2'

loop_
_atom_site_label
_atom_site_type_symbol
_atom_site_fract_x
_atom_site_fract_y
_atom_site_fract_z
_atom_site_U_iso_or_equiv
_atom_site_adp_type
_atom_site_occupancy
_atom_site_symmetry_multiplicity
_atom_site_calc_flag
_atom_site_refinement_flags
N11_1 N 0.5102(2) 0.3706(2) 0.47625(13) 0.0208(7) Uani 1 1 d .
C12_1 C 0.4570(3) 0.3618(2) 0.52650(15) 0.0178(8) Uani 1 1 d .
N12_1 N 0.3533(2) 0.3439(2) 0.52204(13) 0.0264(8) Uani 1 1 d .
H12A_1 H 0.3164 0.3361 0.5528 0.032 Uiso 1 1 calc R
H12B_1 H 0.3242 0.3405 0.4885 0.032 Uiso 1 1 calc R
N13_1 N 0.4983(2) 0.3664(2) 0.57993(13) 0.0205(7) Uani 1 1 d .
C14_1 C 0.6017(3) 0.3809(3) 0.58312(15) 0.0175(8) Uani 1 1 d .
C15_1 C 0.6629(3) 0.3920(3) 0.53430(16) 0.0198(8) Uani 1 1 d .
H15_1 H 0.7347 0.4025 0.5374 0.024 Uiso 1 1 calc R
C16_1 C 0.6138(3) 0.3871(3) 0.48038(16) 0.0197(8) Uani 1 1 d .
C17_1 C 0.6730(3) 0.3984(3) 0.42520(15) 0.0242(8) Uani 1 1 d .
H17A_1 H 0.6321 0.4372 0.3980 0.036 Uiso 1 1 calc R
H17B_1 H 0.6875 0.3314 0.4095 0.036 Uiso 1 1 calc R
H17C_1 H 0.7376 0.4338 0.4326 0.036 Uiso 1 1 calc R
N21_1 N 0.7251(3) 0.3662(3) 0.75661(15) 0.0322(8) Uani 1 1 d .
C22_1 C 0.7862(3) 0.3505(3) 0.71053(18) 0.0291(9) Uani 1 1 d .
H22_1 H 0.8562 0.3351 0.7170 0.035 Uiso 1 1 calc R
C23_1 C 0.7509(3) 0.3559(3) 0.65340(18) 0.0255(9) Uani 1 1 d .
H23_1 H 0.7964 0.3431 0.6230 0.031 Uiso 1 1 calc R
C24_1 C 0.6482(3) 0.3804(2) 0.64254(16) 0.0183(8) Uani 1 1 d .
C25_1 C 0.5845(3) 0.3995(3) 0.69014(15) 0.0234(9) Uani 1 1 d .
H25_1 H 0.5148 0.4175 0.6849 0.028 Uiso 1 1 calc R
C26_1 C 0.6259(3) 0.3914(3) 0.74478(17) 0.0331(10) Uani 1 1 d .
H26_1 H 0.5818 0.4043 0.7759 0.040 Uiso 1 1 calc R
N11_4 N 0.7345(3) 0.3621(2) -0.02579(13) 0.0225(7) Uani 1 1 d .
C12_4 C 0.6315(3) 0.3748(3) -0.02225(16) 0.0213(8) Uani 1 1 d .
N12_4 N 0.5722(3) 0.3796(3) -0.07789(17) 0.0491(11) Uani 1 1 d .
H12A_4 H 0.6047 0.3743 -0.1102 0.059 Uiso 1 1 calc R
H12B_4 H 0.5055 0.3877 -0.0776 0.059 Uiso 1 1 calc R
N13_4 N 0.5796(3) 0.3814(3) 0.03112(17) 0.0402(10) Uani 1 1 d .
C14_4 C 0.6443(3) 0.3770(2) 0.08078(15) 0.0194(8) Uani 1 1 d .
C15_4 C 0.7456(2) 0.3670(2) 0.07770(13) 0.0093(6) Uani 1 1 d .
H15_4 H 0.7869 0.3652 0.1109 0.011 Uiso 1 1 calc R
C16_4 C 0.7884(3) 0.3594(3) 0.02487(17) 0.0250(9) Uani 1 1 d .
C17_4 C 0.8918(3) 0.3458(3) 0.02184(14) 0.0204(8) Uani 1 1 d .
H17A_4 H 0.9168 0.3719 -0.0144 0.031 Uiso 1 1 calc R
H17B_4 H 0.9076 0.2737 0.0247 0.031 Uiso 1 1 calc R
H17C_4 H 0.9252 0.3821 0.0530 0.031 Uiso 1 1 calc R
N21_4 N 0.5219(3) 0.3774(2) 0.25363(14) 0.0296(8) Uani 1 1 d .
C22_4 C 0.6225(3) 0.3996(3) 0.24241(17) 0.0300(9) Uani 1 1 d .
H22_4 H 0.6666 0.4143 0.2735 0.036 Uiso 1 1 calc R
C23_4 C 0.6638(3) 0.4017(3) 0.18763(15) 0.0247(9) Uani 1 1 d .
H23_4 H 0.7341 0.4171 0.1821 0.030 Uiso 1 1 calc R
C24_4 C 0.5985(3) 0.3803(3) 0.13994(16) 0.0210(8) Uani 1 1 d .
C25_4 C 0.4945(3) 0.3593(3) 0.15116(17) 0.0238(9) Uani 1 1 d .
H25_4 H 0.4481 0.3462 0.1210 0.029 Uiso 1 1 calc R
C26_4 C 0.4602(3) 0.3581(3) 0.20851(18) 0.0291(9) Uani 1 1 d .
H26_4 H 0.3903 0.3429 0.2155 0.035 Uiso 1 1 calc R
N11_2 N 0.2369(3) 0.3757(2) 0.40710(13) 0.0230(7) Uani 1 1 d .
C12_2 C 0.2911(3) 0.3681(3) 0.35731(16) 0.0206(8) Uani 1 1 d .
N12_2 N 0.3940(2) 0.3517(2) 0.36161(14) 0.0282(8) Uani 1 1 d .
H12A_2 H 0.4309 0.3446 0.3309 0.034 Uiso 1 1 calc R
H12B_2 H 0.4232 0.3481 0.3951 0.034 Uiso 1 1 calc R
N13_2 N 0.2496(2) 0.3728(2) 0.30383(12) 0.0169(7) Uani 1 1 d .
C14_2 C 0.1458(3) 0.3847(3) 0.30064(15) 0.0184(8) Uani 1 1 d .
C15_2 C 0.0840(3) 0.3934(3) 0.34944(16) 0.0233(8) Uani 1 1 d .
H15_2 H 0.0120 0.4019 0.3466 0.028 Uiso 1 1 calc R
C16_2 C 0.1340(3) 0.3889(3) 0.40297(17) 0.0219(8) Uani 1 1 d .
C17_2 C 0.0750(3) 0.3994(3) 0.45782(17) 0.0333(10) Uani 1 1 d .
H17A_2 H 0.1196 0.4285 0.4870 0.050 Uiso 1 1 calc R
H17B_2 H 0.0512 0.3328 0.4702 0.050 Uiso 1 1 calc R
H17C_2 H 0.0159 0.4438 0.4517 0.050 Uiso 1 1 calc R
N21_2 N 0.0228(3) 0.3815(3) 0.12730(15) 0.0319(8) Uani 1 1 d .
C22_2 C -0.0378(3) 0.3605(3) 0.17233(18) 0.0302(9) Uani 1 1 d .
H22_2 H -0.1076 0.3443 0.1654 0.036 Uiso 1 1 calc R
C23_2 C -0.0026(3) 0.3615(3) 0.22909(17) 0.0253(9) Uani 1 1 d .
H23_2 H -0.0479 0.3452 0.2591 0.030 Uiso 1 1 calc R
C24_2 C 0.1004(3) 0.3869(3) 0.24101(17) 0.0223(9) Uani 1 1 d .
C25_2 C 0.1636(3) 0.4109(3) 0.19385(15) 0.0241(9) Uani 1 1 d .
H25_2 H 0.2333 0.4289 0.1993 0.029 Uiso 1 1 calc R
C26_2 C 0.1207(3) 0.4074(3) 0.13840(17) 0.0304(9) Uani 1 1 d .
H26_2 H 0.1634 0.4243 0.1074 0.037 Uiso 1 1 calc R
N11_3 N 0.0135(3) 0.3551(2) 0.91028(13) 0.0244(7) Uani 1 1 d .
C12_3 C -0.0401(3) 0.3484(3) 0.85988(16) 0.0216(8) Uani 1 1 d .
N12_3 N -0.1427(2) 0.3302(3) 0.86296(13) 0.0315(8) Uani 1 1 d .
H12A_3 H -0.1791 0.3243 0.8318 0.038 Uiso 1 1 calc R
H12B_3 H -0.1723 0.3244 0.8961 0.038 Uiso 1 1 calc R
N13_3 N 0.0019(2) 0.3566(2) 0.80694(12) 0.0209(7) Uani 1 1 d .
C14_3 C 0.1056(3) 0.3703(3) 0.80497(15) 0.0181(8) Uani 1 1 d .
C15_3 C 0.1658(3) 0.3784(3) 0.85446(17) 0.0219(8) Uani 1 1 d .
H15_3 H 0.2376 0.3892 0.8524 0.026 Uiso 1 1 calc R
C16_3 C 0.1163(3) 0.3702(3) 0.90695(17) 0.0232(9) Uani 1 1 d .
C17_3 C 0.1751(3) 0.3773(3) 0.96328(17) 0.0320(10) Uani 1 1 d .
H17A_3 H 0.1459 0.4314 0.9865 0.048 Uiso 1 1 calc R
H17B_3 H 0.2473 0.3919 0.9557 0.048 Uiso 1 1 calc R
H17C_3 H 0.1696 0.3130 0.9836 0.048 Uiso 1 1 calc R
N21_3 N 0.2247(3) 0.3696(2) 0.63106(15) 0.0305(8) Uani 1 1 d .
C22_3 C 0.2870(3) 0.3512(3) 0.67625(18) 0.0287(9) Uani 1 1 d .
H22_3 H 0.3571 0.3370 0.6691 0.034 Uiso 1 1 calc R
C23_3 C 0.2536(3) 0.3519(3) 0.73342(17) 0.0264(9) Uani 1 1 d .
H23_3 H 0.3001 0.3370 0.7633 0.032 Uiso 1 1 calc R
C24_3 C 0.1499(3) 0.3752(3) 0.74546(17) 0.0228(9) Uani 1 1 d .
C25_3 C 0.0856(3) 0.3972(3) 0.69864(18) 0.0306(10) Uani 1 1 d .
H25_3 H 0.0160 0.4150 0.7046 0.037 Uiso 1 1 calc R
C26_3 C 0.1251(4) 0.3928(3) 0.64291(19) 0.0357(10) Uani 1 1 d .
H26_3 H 0.0801 0.4066 0.6122 0.043 Uiso 1 1 calc R

loop_
_atom_site_aniso_label
_atom_site_aniso_U_11
_atom_site_aniso_U_22
_atom_site_aniso_U_33
_atom_site_aniso_U_23
_atom_site_aniso_U_13
_atom_site_aniso_U_12
N11_1 0.0180(17) 0.0245(16) 0.0200(16) 0.0017(12) 0.0028(13) 0.0013(12)
C12_1 0.0133(18) 0.0221(17) 0.0180(18) 0.0001(14) -0.0007(14) 0.0030(14)
N12_1 0.0184(17) 0.044(2) 0.0165(16) 0.0011(14) 0.0010(13) -0.0045(14)
N13_1 0.0203(17) 0.0236(16) 0.0175(16) 0.0007(12) -0.0011(13) 0.0006(12)
C14_1 0.020(2) 0.0173(17) 0.0145(18) -0.0005(13) -0.0021(15) 0.0003(13)
C15_1 0.0110(18) 0.0246(19) 0.024(2) -0.0022(15) 0.0007(15) -0.0018(14)
C16_1 0.025(2) 0.0179(17) 0.0165(18) 0.0027(14) 0.0030(16) -0.0013(15)
C17_1 0.023(2) 0.036(2) 0.0139(18) -0.0012(16) 0.0053(16) -0.0065(17)
N21_1 0.030(2) 0.0385(19) 0.0283(19) -0.0013(15) -0.0087(16) -0.0028(15)
C22_1 0.026(2) 0.033(2) 0.028(2) 0.0007(17) -0.0060(18) -0.0012(17)
C23_1 0.017(2) 0.028(2) 0.031(2) -0.0051(16) -0.0050(17) -0.0002(15)
C24_1 0.016(2) 0.0162(17) 0.022(2) -0.0003(14) -0.0015(16) -0.0046(13)
C25_1 0.020(2) 0.034(2) 0.017(2) -0.0022(15) -0.0022(15) -0.0001(17)
C26_1 0.030(2) 0.049(3) 0.020(2) -0.0064(18) -0.0012(18) -0.0031(19)
N11_4 0.0237(19) 0.0281(17) 0.0155(16) -0.0004(12) -0.0045(14) -0.0006(13)
C12_4 0.024(2) 0.0222(18) 0.0178(19) 0.0013(14) 0.0005(16) 0.0033(15)
N12_4 0.039(2) 0.079(3) 0.030(2) 0.004(2) 0.0009(19) 0.007(2)
N13_4 0.049(3) 0.035(2) 0.036(2) -0.0030(16) 0.0018(19) 0.0019(17)
C14_4 0.033(2) 0.0138(16) 0.0110(17) 0.0001(13) 0.0029(16) -0.0016(14)
C15_4 0.0063(16) 0.0184(15) 0.0031(14) 0.0004(12) 0.0004(12) 0.0003(12)
C16_4 0.026(2) 0.027(2) 0.021(2) 0.0002(15) -0.0023(16) -0.0015(16)
C17_4 0.0102(17) 0.043(2) 0.0083(16) -0.0003(15) 0.0002(13) -0.0011(15)
N21_4 0.031(2) 0.0334(19) 0.0248(18) -0.0019(14) 0.0099(15) 0.0019(14)
C22_4 0.033(2) 0.038(2) 0.019(2) -0.0046(17) 0.0019(18) 0.0000(18)
C23_4 0.023(2) 0.033(2) 0.018(2) -0.0070(16) 0.0072(16) -0.0054(17)
C24_4 0.021(2) 0.0208(18) 0.021(2) 0.0007(15) 0.0026(16) -0.0003(14)
C25_4 0.022(2) 0.0269(19) 0.022(2) -0.0027(15) -0.0018(16) 0.0008(15)
C26_4 0.021(2) 0.034(2) 0.033(2) -0.0035(18) 0.0096(18) 0.0007(17)
N11_2 0.0247(19) 0.0274(17) 0.0170(16) 0.0003(13) -0.0014(14) 0.0015(13)
C12_2 0.024(2) 0.0192(18) 0.0183(19) -0.0032(14) 0.0002(15) 0.0002(14)
N12_2 0.0181(17) 0.051(2) 0.0160(16) 0.0014(14) -0.0002(13) 0.0039(14)
N13_2 0.0163(17) 0.0206(15) 0.0138(15) -0.0008(11) 0.0000(12) 0.0003(11)
C14_2 0.018(2) 0.0178(17) 0.0197(19) -0.0019(14) -0.0030(15) 0.0012(14)
C15_2 0.017(2) 0.0273(19) 0.026(2) -0.0027(16) 0.0030(16) 0.0018(15)
C16_2 0.022(2) 0.0199(18) 0.024(2) -0.0029(15) 0.0051(16) 0.0033(15)
C17_2 0.035(3) 0.044(2) 0.021(2) -0.0068(18) 0.0050(19) 0.0043(19)
N21_2 0.030(2) 0.040(2) 0.0253(19) -0.0007(15) -0.0058(16) 0.0005(15)
C22_2 0.026(2) 0.036(2) 0.028(2) -0.0008(18) -0.0073(18) 0.0013(17)
C23_2 0.022(2) 0.032(2) 0.022(2) 0.0023(16) -0.0001(16) 0.0011(16)
C24_2 0.022(2) 0.0207(18) 0.024(2) -0.0013(15) -0.0085(17) 0.0032(15)
C25_2 0.022(2) 0.031(2) 0.019(2) -0.0035(15) -0.0028(15) 0.0011(17)
C26_2 0.034(2) 0.039(2) 0.0187(19) 0.0004(17) -0.0021(17) -0.0008(19)
N11_3 0.0198(18) 0.0324(18) 0.0208(17) -0.0013(13) -0.0012(14) 0.0014(13)
C12_3 0.021(2) 0.0250(18) 0.0183(19) 0.0040(15) 0.0054(15) 0.0025(15)
N12_3 0.0203(18) 0.060(2) 0.0143(15) 0.0021(15) 0.0016(13) -0.0023(15)
N13_3 0.0202(18) 0.0243(16) 0.0182(17) 0.0020(12) 0.0028(13) 0.0051(13)
C14_3 0.016(2) 0.0163(17) 0.022(2) 0.0027(14) 0.0022(15) 0.0007(13)
C15_3 0.0134(19) 0.0253(19) 0.027(2) 0.0041(15) -0.0045(16) 0.0009(14)
C16_3 0.023(2) 0.0231(19) 0.023(2) 0.0007(15) 0.0005(16) 0.0003(15)
C17_3 0.030(2) 0.044(2) 0.022(2) 0.0008(18) -0.0066(18) -0.0024(18)
N21_3 0.0242(19) 0.041(2) 0.0266(19) 0.0051(15) 0.0109(16) -0.0001(14)
C22_3 0.024(2) 0.034(2) 0.028(2) -0.0006(18) 0.0094(18) 0.0017(17)
C23_3 0.024(2) 0.029(2) 0.026(2) -0.0022(16) 0.0013(17) -0.0010(16)
C24_3 0.026(2) 0.0179(18) 0.025(2) 0.0052(15) 0.0113(17) -0.0002(14)
C25_3 0.024(2) 0.040(2) 0.028(2) 0.0063(18) 0.0091(18) 0.0065(18)
C26_3 0.033(3) 0.052(3) 0.023(2) 0.0040(19) 0.0086(19) 0.008(2)

loop_
_atom_type_symbol
_atom_type_description
_atom_type_scat_dispersion_real
_atom_type_scat_dispersion_imag
_atom_type_scat_source
C C 0.0033 0.0016 'International Tables Vol C Tables 4.2.6.8 and 6.1.1.4'
H H 0.0000 0.0000 'International Tables Vol C Tables 4.2.6.8 and 6.1.1.4'
N N 0.0061 0.0033 'International Tables Vol C Tables 4.2.6.8 and 6.1.1.4'

loop_
_geom_angle_atom_site_label_1
_geom_angle_atom_site_label_2
_geom_angle_atom_site_label_3
_geom_angle
C16_1 N11_1 C12_1 116.9(3)
N13_1 C12_1 N12_1 117.4(3)
N13_1 C12_1 N11_1 126.0(3)
N12_1 C12_1 N11_1 116.6(3)
C12_1 N12_1 H12A_1 120.0
C12_1 N12_1 H12B_1 120.0
H12A_1 N12_1 H12B_1 120.0
C14_1 N13_1 C12_1 116.3(3)
N13_1 C14_1 C15_1 122.2(3)
N13_1 C14_1 C24_1 116.1(3)
C15_1 C14_1 C24_1 121.7(3)
C14_1 C15_1 C16_1 118.0(3)
C14_1 C15_1 H15_1 121.0
C16_1 C15_1 H15_1 121.0
N11_1 C16_1 C15_1 120.7(3)
N11_1 C16_1 C17_1 117.3(3)
C15_1 C16_1 C17_1 122.0(3)
C16_1 C17_1 H17A_1 109.5
C16_1 C17_1 H17B_1 109.5
H17A_1 C17_1 H17B_1 109.5
C16_1 C17_1 H17C_1 109.5
H17A_1 C17_1 H17C_1 109.5
H17B_1 C17_1 H17C_1 109.5
C26_1 N21_1 C22_1 115.5(3)
N21_1 C22_1 C23_1 123.9(4)
N21_1 C22_1 H22_1 118.1
C23_1 C22_1 H22_1 118.1
C24_1 C23_1 C22_1 119.3(4)
C24_1 C23_1 H23_1 120.3
C22_1 C23_1 H23_1 120.3
C23_1 C24_1 C25_1 117.3(4)
C23_1 C24_1 C14_1 123.0(4)
C25_1 C24_1 C14_1 119.6(3)
C26_1 C25_1 C24_1 119.3(4)
C26_1 C25_1 H25_1 120.4
C24_1 C25_1 H25_1 120.4
N21_1 C26_1 C25_1 124.7(4)
N21_1 C26_1 H26_1 117.7
C25_1 C26_1 H26_1 117.7
C12_4 N11_4 C16_4 116.7(3)
N11_4 C12_4 N13_4 122.2(4)
N11_4 C12_4 N12_4 116.9(3)
N13_4 C12_4 N12_4 120.9(3)
C12_4 N12_4 H12A_4 120.0
C12_4 N12_4 H12B_4 120.0
H12A_4 N12_4 H12B_4 120.0
C12_4 N13_4 C14_4 115.6(4)
C15_4 C14_4 N13_4 122.6(3)
C15_4 C14_4 C24_4 116.6(3)
N13_4 C14_4 C24_4 120.8(4)
C14_4 C15_4 C16_4 117.7(3)
C14_4 C15_4 H15_4 121.1
C16_4 C15_4 H15_4 121.1
C17_4 C16_4 C15_4 117.6(3)
C17_4 C16_4 N11_4 117.2(3)
C15_4 C16_4 N11_4 125.1(4)
C16_4 C17_4 H17A_4 109.5
C16_4 C17_4 H17B_4 109.5
H17A_4 C17_4 H17B_4 109.5
C16_4 C17_4 H17C_4 109.5
H17A_4 C17_4 H17C_4 109.5
H17B_4 C17_4 H17C_4 109.5
C26_4 N21_4 C22_4 117.0(3)
N21_4 C22_4 C23_4 123.6(4)
N21_4 C22_4 H22_4 118.2
C23_4 C22_4 H22_4 118.2
C22_4 C23_4 C24_4 119.2(4)
C22_4 C23_4 H23_4 120.4
C24_4 C23_4 H23_4 120.4
C25_4 C24_4 C23_4 117.4(4)
C25_4 C24_4 C14_4 123.3(4)
C23_4 C24_4 C14_4 119.2(3)
C24_4 C25_4 C26_4 119.1(4)
C24_4 C25_4 H25_4 120.5
C26_4 C25_4 H25_4 120.5
N21_4 C26_4 C25_4 123.6(4)
N21_4 C26_4 H26_4 118.2
C25_4 C26_4 H26_4 118.2
C16_2 N11_2 C12_2 117.4(3)
N12_2 C12_2 N13_2 117.4(3)
N12_2 C12_2 N11_2 117.2(3)
N13_2 C12_2 N11_2 125.3(3)
C12_2 N12_2 H12A_2 120.0
C12_2 N12_2 H12B_2 120.0
H12A_2 N12_2 H12B_2 120.0
C14_2 N13_2 C12_2 116.3(3)
N13_2 C14_2 C15_2 122.3(3)
N13_2 C14_2 C24_2 115.7(3)
C15_2 C14_2 C24_2 122.0(3)
C14_2 C15_2 C16_2 117.3(3)
C14_2 C15_2 H15_2 121.4
C16_2 C15_2 H15_2 121.4
N11_2 C16_2 C15_2 121.3(3)
N11_2 C16_2 C17_2 117.2(3)
C15_2 C16_2 C17_2 121.4(3)
C16_2 C17_2 H17A_2 109.5
C16_2 C17_2 H17B_2 109.5
H17A_2 C17_2 H17B_2 109.5
C16_2 C17_2 H17C_2 109.5
H17A_2 C17_2 H17C_2 109.5
H17B_2 C17_2 H17C_2 109.5
C26_2 N21_2 C22_2 117.2(4)
N21_2 C22_2 C23_2 123.4(4)
N21_2 C22_2 H22_2 118.3
C23_2 C22_2 H22_2 118.3
C22_2 C23_2 C24_2 119.7(4)
C22_2 C23_2 H23_2 120.1
C24_2 C23_2 H23_2 120.1
C23_2 C24_2 C25_2 116.9(3)
C23_2 C24_2 C14_2 123.0(4)
C25_2 C24_2 C14_2 120.1(3)
C26_2 C25_2 C24_2 118.9(4)
C26_2 C25_2 H25_2 120.6
C24_2 C25_2 H25_2 120.6
N21_2 C26_2 C25_2 123.9(4)
N21_2 C26_2 H26_2 118.1
C25_2 C26_2 H26_2 118.1
C16_3 N11_3 C12_3 117.2(3)
N12_3 C12_3 N13_3 117.4(3)
N12_3 C12_3 N11_3 117.4(3)
N13_3 C12_3 N11_3 125.2(3)
C12_3 N12_3 H12A_3 120.0
C12_3 N12_3 H12B_3 120.0
H12A_3 N12_3 H12B_3 120.0
C14_3 N13_3 C12_3 116.2(3)
N13_3 C14_3 C15_3 122.1(3)
N13_3 C14_3 C24_3 114.6(3)
C15_3 C14_3 C24_3 123.2(4)
C16_3 C15_3 C14_3 117.9(3)
C16_3 C15_3 H15_3 121.1
C14_3 C15_3 H15_3 121.1
N11_3 C16_3 C15_3 121.4(4)
N11_3 C16_3 C17_3 116.7(3)
C15_3 C16_3 C17_3 121.9(4)
C16_3 C17_3 H17A_3 109.5
C16_3 C17_3 H17B_3 109.5
H17A_3 C17_3 H17B_3 109.5
C16_3 C17_3 H17C_3 109.5
H17A_3 C17_3 H17C_3 109.5
H17B_3 C17_3 H17C_3 109.5
C22_3 N21_3 C26_3 116.5(4)
N21_3 C22_3 C23_3 123.9(4)
N21_3 C22_3 H22_3 118.1
C23_3 C22_3 H22_3 118.1
C24_3 C23_3 C22_3 119.3(4)
C24_3 C23_3 H23_3 120.3
C22_3 C23_3 H23_3 120.3
C25_3 C24_3 C23_3 116.9(4)
C25_3 C24_3 C14_3 120.2(4)
C23_3 C24_3 C14_3 122.8(4)
C24_3 C25_3 C26_3 119.9(4)
C24_3 C25_3 H25_3 120.1
C26_3 C25_3 H25_3 120.1
N21_3 C26_3 C25_3 123.4(4)
N21_3 C26_3 H26_3 118.3
C25_3 C26_3 H26_3 118.3

loop_
_geom_bond_atom_site_label_1
_geom_bond_atom_site_label_2
_geom_bond_distance
N11_1 C16_1 1.345(5)
N11_1 C12_1 1.354(5)
C12_1 N13_1 1.342(4)
C12_1 N12_1 1.350(4)
N12_1 H12A_1 0.8600
N12_1 H12B_1 0.8600
N13_1 C14_1 1.338(5)
C14_1 C15_1 1.384(5)
C14_1 C24_1 1.494(5)
C15_1 C16_1 1.394(5)
C15_1 H15_1 0.9300
C16_1 C17_1 1.493(5)
C17_1 H17A_1 0.9600
C17_1 H17B_1 0.9600
C17_1 H17C_1 0.9600
N21_1 C26_1 1.338(5)
N21_1 C22_1 1.339(5)
C22_1 C23_1 1.395(5)
C22_1 H22_1 0.9300
C23_1 C24_1 1.374(5)
C23_1 H23_1 0.9300
C24_1 C25_1 1.393(5)
C25_1 C26_1 1.371(5)
C25_1 H25_1 0.9300
C26_1 H26_1 0.9300
N11_4 C12_4 1.331(5)
N11_4 C16_4 1.356(5)
C12_4 N13_4 1.405(5)
C12_4 N12_4 1.491(5)
N12_4 H12A_4 0.8600
N12_4 H12B_4 0.8600
N13_4 C14_4 1.413(5)
C14_4 C15_4 1.305(5)
C14_4 C24_4 1.491(5)
C15_4 C16_4 1.343(5)
C15_4 H15_4 0.9300
C16_4 C17_4 1.337(5)
C17_4 H17A_4 0.9600
C17_4 H17B_4 0.9600
C17_4 H17C_4 0.9600
N21_4 C26_4 1.329(5)
N21_4 C22_4 1.346(5)
C22_4 C23_4 1.374(5)
C22_4 H22_4 0.9300
C23_4 C24_4 1.408(5)
C23_4 H23_4 0.9300
C24_4 C25_4 1.383(5)
C25_4 C26_4 1.398(5)
C25_4 H25_4 0.9300
C26_4 H26_4 0.9300
N11_2 C16_2 1.331(5)
N11_2 C12_2 1.349(5)
C12_2 N12_2 1.337(5)
C12_2 N13_2 1.344(4)
N12_2 H12A_2 0.8600
N12_2 H12B_2 0.8600
N13_2 C14_2 1.339(5)
C14_2 C15_2 1.384(5)
C14_2 C24_2 1.493(5)
C15_2 C16_2 1.391(5)
C15_2 H15_2 0.9300
C16_2 C17_2 1.484(5)
C17_2 H17A_2 0.9600
C17_2 H17B_2 0.9600
C17_2 H17C_2 0.9600
N21_2 C26_2 1.320(5)
N21_2 C22_2 1.329(5)
C22_2 C23_2 1.385(5)
C22_2 H22_2 0.9300
C23_2 C24_2 1.385(5)
C23_2 H23_2 0.9300
C24_2 C25_2 1.395(5)
C25_2 C26_2 1.393(5)
C25_2 H25_2 0.9300
C26_2 H26_2 0.9300
N11_3 C16_3 1.332(5)
N11_3 C12_3 1.351(5)
C12_3 N12_3 1.336(4)
C12_3 N13_3 1.342(4)
N12_3 H12A_3 0.8600
N12_3 H12B_3 0.8600
N13_3 C14_3 1.339(5)
C14_3 C15_3 1.380(5)
C14_3 C24_3 1.491(5)
C15_3 C16_3 1.375(5)
C15_3 H15_3 0.9300
C16_3 C17_3 1.503(5)
C17_3 H17A_3 0.9600
C17_3 H17B_3 0.9600
C17_3 H17C_3 0.9600
N21_3 C22_3 1.333(5)
N21_3 C26_3 1.339(5)
C22_3 C23_3 1.390(5)
C22_3 H22_3 0.9300
C23_3 C24_3 1.390(5)
C23_3 H23_3 0.9300
C24_3 C25_3 1.386(6)
C25_3 C26_3 1.387(5)
C25_3 H25_3 0.9300
C26_3 H26_3 0.9300

loop_
_geom_hbond_atom_site_label_D
_geom_hbond_atom_site_label_H
_geom_hbond_atom_site_label_A
_geom_hbond_distance_DH
_geom_hbond_distance_HA
_geom_hbond_distance_DA
_geom_hbond_angle_DHA
_geom_hbond_site_symmetry_A
N12_1 H12B_1 N11_2 0.86 2.23 3.067(4) 164.4 .
N12_1 H12A_1 N21_3 0.86 2.20 3.033(4) 161.8 .
N12_2 H12B_2 N11_1 0.86 2.20 3.042(4) 168.2 .
N12_2 H12A_2 N21_4 0.86 2.18 3.008(5) 162.6 .
N12_3 H12A_3 N21_1 0.86 2.19 3.013(5) 160.3 1_455
N12_3 H12B_3 N11_4 0.86 2.22 3.047(4) 160.9 1_456

loop_
_geom_torsion_atom_site_label_1
_geom_torsion_atom_site_label_2
_geom_torsion_atom_site_label_3
_geom_torsion_atom_site_label_4
_geom_torsion
C16_1 N11_1 C12_1 N13_1 -1.1(5)
C16_1 N11_1 C12_1 N12_1 -179.2(3)
N12_1 C12_1 N13_1 C14_1 178.0(3)
N11_1 C12_1 N13_1 C14_1 -0.2(5)
C12_1 N13_1 C14_1 C15_1 0.9(5)
C12_1 N13_1 C14_1 C24_1 -176.9(3)
N13_1 C14_1 C15_1 C16_1 -0.4(5)
C24_1 C14_1 C15_1 C16_1 177.3(3)
C12_1 N11_1 C16_1 C15_1 1.6(5)
C12_1 N11_1 C16_1 C17_1 -179.2(3)
C14_1 C15_1 C16_1 N11_1 -0.9(5)
C14_1 C15_1 C16_1 C17_1 179.9(3)
C26_1 N21_1 C22_1 C23_1 -2.0(6)
N21_1 C22_1 C23_1 C24_1 1.2(6)
C22_1 C23_1 C24_1 C25_1 0.5(5)
C22_1 C23_1 C24_1 C14_1 -175.7(3)
N13_1 C14_1 C24_1 C23_1 155.0(3)
C15_1 C14_1 C24_1 C23_1 -22.8(5)
N13_1 C14_1 C24_1 C25_1 -21.0(4)
C15_1 C14_1 C24_1 C25_1 161.2(3)
C23_1 C24_1 C25_1 C26_1 -1.1(5)
C14_1 C24_1 C25_1 C26_1 175.2(3)
C22_1 N21_1 C26_1 C25_1 1.4(6)
C24_1 C25_1 C26_1 N21_1 0.2(6)
C16_4 N11_4 C12_4 N13_4 -2.2(5)
C16_4 N11_4 C12_4 N12_4 178.9(3)
N11_4 C12_4 N13_4 C14_4 1.9(5)
N12_4 C12_4 N13_4 C14_4 -179.3(3)
C12_4 N13_4 C14_4 C15_4 -0.3(5)
C12_4 N13_4 C14_4 C24_4 -178.3(3)
N13_4 C14_4 C15_4 C16_4 -0.8(5)
C24_4 C14_4 C15_4 C16_4 177.2(3)
C14_4 C15_4 C16_4 C17_4 -177.9(3)
C14_4 C15_4 C16_4 N11_4 0.5(5)
C12_4 N11_4 C16_4 C17_4 179.4(3)
C12_4 N11_4 C16_4 C15_4 1.0(5)
C26_4 N21_4 C22_4 C23_4 -0.9(6)
N21_4 C22_4 C23_4 C24_4 0.4(6)
C22_4 C23_4 C24_4 C25_4 0.8(5)
C22_4 C23_4 C24_4 C14_4 -176.7(3)
C15_4 C14_4 C24_4 C25_4 -159.7(3)
N13_4 C14_4 C24_4 C25_4 18.4(5)
C15_4 C14_4 C24_4 C23_4 17.6(5)
N13_4 C14_4 C24_4 C23_4 -164.3(3)
C23_4 C24_4 C25_4 C26_4 -1.4(5)
C14_4 C24_4 C25_4 C26_4 176.0(3)
C22_4 N21_4 C26_4 C25_4 0.2(6)
C24_4 C25_4 C26_4 N21_4 0.9(6)
C16_2 N11_2 C12_2 N12_2 -178.0(3)
C16_2 N11_2 C12_2 N13_2 0.0(5)
N12_2 C12_2 N13_2 C14_2 177.1(3)
N11_2 C12_2 N13_2 C14_2 -1.0(5)
C12_2 N13_2 C14_2 C15_2 1.1(5)
C12_2 N13_2 C14_2 C24_2 -178.4(3)
N13_2 C14_2 C15_2 C16_2 -0.3(5)
C24_2 C14_2 C15_2 C16_2 179.1(3)
C12_2 N11_2 C16_2 C15_2 0.8(5)
C12_2 N11_2 C16_2 C17_2 -178.7(3)
C14_2 C15_2 C16_2 N11_2 -0.7(5)
C14_2 C15_2 C16_2 C17_2 178.9(3)
C26_2 N21_2 C22_2 C23_2 -2.1(6)
N21_2 C22_2 C23_2 C24_2 1.0(6)
C22_2 C23_2 C24_2 C25_2 0.3(5)
C22_2 C23_2 C24_2 C14_2 -176.9(3)
N13_2 C14_2 C24_2 C23_2 156.0(3)
C15_2 C14_2 C24_2 C23_2 -23.5(5)
N13_2 C14_2 C24_2 C25_2 -21.0(5)
C15_2 C14_2 C24_2 C25_2 159.5(4)
C23_2 C24_2 C25_2 C26_2 -0.4(5)
C14_2 C24_2 C25_2 C26_2 176.8(3)
C22_2 N21_2 C26_2 C25_2 1.9(6)
C24_2 C25_2 C26_2 N21_2 -0.7(6)
C16_3 N11_3 C12_3 N12_3 178.1(3)
C16_3 N11_3 C12_3 N13_3 -0.6(5)
N12_3 C12_3 N13_3 C14_3 -177.2(3)
N11_3 C12_3 N13_3 C14_3 1.5(5)
C12_3 N13_3 C14_3 C15_3 -1.8(5)
C12_3 N13_3 C14_3 C24_3 177.8(3)
N13_3 C14_3 C15_3 C16_3 1.2(5)
C24_3 C14_3 C15_3 C16_3 -178.4(3)
C12_3 N11_3 C16_3 C15_3 -0.1(5)
C12_3 N11_3 C16_3 C17_3 -179.9(3)
C14_3 C15_3 C16_3 N11_3 -0.2(5)
C14_3 C15_3 C16_3 C17_3 179.6(3)
C26_3 N21_3 C22_3 C23_3 1.9(6)
N21_3 C22_3 C23_3 C24_3 -1.4(6)
C22_3 C23_3 C24_3 C25_3 -0.4(5)
C22_3 C23_3 C24_3 C14_3 175.4(3)
N13_3 C14_3 C24_3 C25_3 19.6(5)
C15_3 C14_3 C24_3 C25_3 -160.8(4)
N13_3 C14_3 C24_3 C23_3 -156.1(3)
C15_3 C14_3 C24_3 C23_3 23.5(5)
C23_3 C24_3 C25_3 C26_3 1.6(6)
C14_3 C24_3 C25_3 C26_3 -174.3(4)
C22_3 N21_3 C26_3 C25_3 -0.6(6)
C24_3 C25_3 C26_3 N21_3 -1.2(7)
